data_4110212
loop_
_publ_author_name
'Matthew J. Horner'
'K. Travis Holman'
'Michael D. Ward'

_publ_section_title
;
 Architectural Diversity and Elastic Networks in Hydrogen-Bonded Host
 Frameworks: From Molecular Jaws to Cylinders
;
_journal_name_full 'Journal of the American Chemical Society'
_journal_page_first 14640
_journal_page_last 14660
_journal_paper_doi 10.1021/ja0741574
_journal_volume 129
_journal_year 2007
_chemical_formula_sum 'C7 H10 F N3 O3 S'
_chemical_formula_weight 235.24
_chemical_name_common 'guanidinium 3-fluorobenzenesulfonate'
_chemical_name_systematic
; 
 ? 
;
_space_group_IT_number 2
_symmetry_cell_setting triclinic
_symmetry_space_group_name_Hall '-P 1'
_symmetry_space_group_name_H-M 'P -1'
_atom_sites_solution_hydrogens geom
_atom_sites_solution_primary direct
_atom_sites_solution_secondary difmap
_audit_creation_method SHELXL-97
_cell_angle_alpha 72.377(5)
_cell_angle_beta 85.075(5)
_cell_angle_gamma 62.944(5)
_cell_formula_units_Z 2
_cell_length_a 7.169(5)
_cell_length_b 7.304(5)
_cell_length_c 11.532(5)
_cell_measurement_reflns_used 2187
_cell_measurement_temperature 173(2)
_cell_measurement_theta_max 27.067
_cell_measurement_theta_min 3.254
_cell_volume 511.6(5)
_computing_cell_refinement 'SAINT, Bruker'
_computing_data_collection 'SMART, Bruker (or Siemens)'
_computing_data_reduction 'SAINT, Bruker'
_computing_molecular_graphics 'XSEED, L. Barbour; http://www.xseed.com'
_computing_publication_material CIFTAB
_computing_structure_refinement 'SHELXL-97 (Sheldrick, 1997)'
_computing_structure_solution 'SHELXS-97 (Sheldrick, 1990)'
_diffrn_ambient_temperature 173(2)
_diffrn_measured_fraction_theta_full 0.996
_diffrn_measured_fraction_theta_max 0.996
_diffrn_measurement_device_type 'SMART platform CCD, Bruker (or Siemens)'
_diffrn_measurement_method 'omega scans'
_diffrn_radiation_monochromator graphite
_diffrn_radiation_source 'fine-focus sealed tube'
_diffrn_radiation_type MoK\a
_diffrn_radiation_wavelength 0.71069
_diffrn_reflns_av_R_equivalents 0.0172
_diffrn_reflns_av_sigmaI/netI 0.0185
_diffrn_reflns_limit_h_max 9
_diffrn_reflns_limit_h_min -9
_diffrn_reflns_limit_k_max 9
_diffrn_reflns_limit_k_min -9
_diffrn_reflns_limit_l_max 14
_diffrn_reflns_limit_l_min -14
_diffrn_reflns_number 5919
_diffrn_reflns_theta_full 27.00
_diffrn_reflns_theta_max 27.00
_diffrn_reflns_theta_min 1.86
_exptl_absorpt_coefficient_mu 0.323
_exptl_absorpt_correction_T_max 1.0000
_exptl_absorpt_correction_T_min 0.905320
_exptl_absorpt_correction_type multi-scan
_exptl_absorpt_process_details 'SADABS, G. Sheldrick (1999)'
_exptl_crystal_colour colorless
_exptl_crystal_density_diffrn 1.527
_exptl_crystal_description plate
_exptl_crystal_F_000 244
_exptl_crystal_size_max 0.27
_exptl_crystal_size_mid 0.24
_exptl_crystal_size_min 0.11
_refine_diff_density_max 0.330
_refine_diff_density_min -0.324
_refine_diff_density_rms 0.045
_refine_ls_extinction_coef 0.004(3)
_refine_ls_extinction_expression Fc^*^=kFc[1+0.001xFc^2^\l^3^/sin(2\q)]^-1/4^
_refine_ls_extinction_method SHELXL
_refine_ls_goodness_of_fit_ref 1.047
_refine_ls_hydrogen_treatment mixed
_refine_ls_matrix_type full
_refine_ls_number_parameters 137
_refine_ls_number_reflns 2224
_refine_ls_number_restraints 0
_refine_ls_restrained_S_all 1.047
_refine_ls_R_factor_all 0.0361
_refine_ls_R_factor_gt 0.0309
_refine_ls_shift/su_max 0.001
_refine_ls_shift/su_mean 0.000
_refine_ls_structure_factor_coef Fsqd
_refine_ls_weighting_details 'calc w=1/[\s^2^(Fo^2^)+(0.0378P)^2^+0.2607P] where P=(Fo^2^+2Fc^2^)/3'
_refine_ls_weighting_scheme calc
_refine_ls_wR_factor_gt 0.0813
_refine_ls_wR_factor_ref 0.0836
_reflns_number_gt 1980
_reflns_number_total 2224
_reflns_threshold_expression >2sigma(I)
_cod_data_source_file ja0741574si20070910_040750_11.cif
_cod_data_source_block G3FBS
_cod_database_code 4110212

loop_
_symmetry_equiv_pos_as_xyz
'x, y, z'
'-x, -y, -z'

loop_
_atom_site_label
_atom_site_type_symbol
_atom_site_fract_x
_atom_site_fract_y
_atom_site_fract_z
_atom_site_U_iso_or_equiv
_atom_site_adp_type
_atom_site_occupancy
_atom_site_symmetry_multiplicity
_atom_site_calc_flag
_atom_site_refinement_flags
S1 S 0.16616(6) -0.00522(6) 0.80072(3) 0.02425(13) Uani 1 1 d .
F1 F -0.3134(2) 0.3647(2) 0.41583(12) 0.0609(4) Uani 1 1 d .
O1 O 0.06108(17) -0.14224(17) 0.83543(10) 0.0295(3) Uani 1 1 d .
N1 N 0.3119(2) 0.3891(2) 0.88862(13) 0.0299(3) Uani 1 1 d .
H1A H 0.2466 0.5230 0.8910 0.036 Uiso 1 1 calc R
H1B H 0.2403 0.3169 0.8916 0.036 Uiso 1 1 calc R
C1 C 0.1153(2) 0.1183(2) 0.64121(14) 0.0268(3) Uani 1 1 d .
O2 O 0.07511(17) 0.17250(17) 0.85458(10) 0.0291(3) Uani 1 1 d .
N2 N 0.6164(2) 0.0929(2) 0.87900(13) 0.0294(3) Uani 1 1 d .
H2A H 0.7536 0.0297 0.8750 0.035 Uiso 1 1 calc R
H2B H 0.5443 0.0213 0.8820 0.035 Uiso 1 1 calc R
C2 C -0.0834(3) 0.1880(3) 0.59050(15) 0.0329(4) Uani 1 1 d .
H2 H -0.1889 0.1634 0.6386 0.040 Uiso 1 1 calc R
O3 O 0.39345(17) -0.12445(17) 0.82265(10) 0.0290(3) Uani 1 1 d .
N3 N 0.6265(2) 0.4046(2) 0.87592(13) 0.0310(3) Uani 1 1 d .
H3A H 0.7636 0.3420 0.8719 0.037 Uiso 1 1 calc R
H3B H 0.5609 0.5393 0.8769 0.037 Uiso 1 1 calc R
C3 C -0.1208(3) 0.2944(3) 0.46729(17) 0.0403(4) Uani 1 1 d .
C4 C 0.0273(3) 0.3328(3) 0.39442(16) 0.0432(5) Uani 1 1 d .
H4 H -0.0044 0.4060 0.3097 0.052 Uiso 1 1 calc R
C5 C 0.2226(3) 0.2630(3) 0.44672(17) 0.0431(4) Uani 1 1 d .
H5 H 0.3267 0.2888 0.3978 0.052 Uiso 1 1 calc R
C6 C 0.2686(3) 0.1550(3) 0.57068(16) 0.0342(4) Uani 1 1 d .
H6 H 0.4036 0.1069 0.6066 0.041 Uiso 1 1 calc R
C7 C 0.5184(2) 0.2960(2) 0.88046(13) 0.0249(3) Uani 1 1 d .

loop_
_atom_site_aniso_label
_atom_site_aniso_U_11
_atom_site_aniso_U_22
_atom_site_aniso_U_33
_atom_site_aniso_U_23
_atom_site_aniso_U_13
_atom_site_aniso_U_12
S1 0.0232(2) 0.0206(2) 0.0277(2) -0.00676(14) -0.00146(14) -0.00870(15)
F1 0.0584(8) 0.0621(8) 0.0523(7) -0.0066(6) -0.0258(6) -0.0206(6)
O1 0.0279(6) 0.0240(5) 0.0361(6) -0.0065(5) 0.0002(5) -0.0124(5)
N1 0.0240(7) 0.0224(6) 0.0426(8) -0.0093(6) -0.0019(6) -0.0095(5)
C1 0.0316(8) 0.0187(7) 0.0284(8) -0.0077(6) -0.0019(6) -0.0088(6)
O2 0.0279(6) 0.0273(6) 0.0338(6) -0.0136(5) 0.0008(4) -0.0108(5)
N2 0.0243(7) 0.0239(6) 0.0401(8) -0.0096(6) 0.0008(5) -0.0107(5)
C2 0.0351(9) 0.0276(8) 0.0359(9) -0.0098(7) -0.0044(7) -0.0127(7)
O3 0.0234(6) 0.0244(5) 0.0359(6) -0.0073(5) -0.0030(4) -0.0082(4)
N3 0.0256(7) 0.0237(6) 0.0440(8) -0.0105(6) 0.0005(6) -0.0107(5)
C3 0.0464(10) 0.0288(8) 0.0402(10) -0.0094(7) -0.0154(8) -0.0099(8)
C4 0.0648(13) 0.0285(9) 0.0294(9) -0.0065(7) -0.0038(8) -0.0156(9)
C5 0.0553(12) 0.0340(9) 0.0364(9) -0.0095(7) 0.0094(8) -0.0190(9)
C6 0.0359(9) 0.0285(8) 0.0358(9) -0.0097(7) 0.0032(7) -0.0127(7)
C7 0.0257(7) 0.0236(7) 0.0228(7) -0.0038(6) -0.0024(6) -0.0103(6)

loop_
_atom_type_symbol
_atom_type_description
_atom_type_scat_dispersion_real
_atom_type_scat_dispersion_imag
_atom_type_scat_source
C C 0.0033 0.0016 'International Tables Vol C Tables 4.2.6.8 and 6.1.1.4'
H H 0.0000 0.0000 'International Tables Vol C Tables 4.2.6.8 and 6.1.1.4'
N N 0.0061 0.0033 'International Tables Vol C Tables 4.2.6.8 and 6.1.1.4'
O O 0.0106 0.0060 'International Tables Vol C Tables 4.2.6.8 and 6.1.1.4'
F F 0.0171 0.0103 'International Tables Vol C Tables 4.2.6.8 and 6.1.1.4'
S S 0.1246 0.1234 'International Tables Vol C Tables 4.2.6.8 and 6.1.1.4'

loop_
_geom_angle_atom_site_label_1
_geom_angle_atom_site_label_2
_geom_angle_atom_site_label_3
_geom_angle
O1 S1 O3 113.33(8)
O1 S1 O2 112.03(8)
O3 S1 O2 112.25(7)
O1 S1 C1 106.53(7)
O3 S1 C1 106.72(7)
O2 S1 C1 105.33(8)
C6 C1 C2 121.28(16)
C6 C1 S1 119.85(13)
C2 C1 S1 118.76(13)
C3 C2 C1 117.09(17)
F1 C3 C4 118.47(17)
F1 C3 C2 118.23(18)
C4 C3 C2 123.30(18)
C3 C4 C5 118.57(17)
C4 C5 C6 120.51(18)
C1 C6 C5 119.25(17)
N3 C7 N2 120.24(15)
N3 C7 N1 120.06(15)
N2 C7 N1 119.70(14)

loop_
_geom_bond_atom_site_label_1
_geom_bond_atom_site_label_2
_geom_bond_distance
S1 O1 1.4563(13)
S1 O3 1.4573(15)
S1 O2 1.4644(13)
S1 C1 1.7724(17)
F1 C3 1.354(2)
N1 C7 1.328(2)
C1 C6 1.387(2)
C1 C2 1.391(2)
N2 C7 1.327(2)
C2 C3 1.379(3)
N3 C7 1.326(2)
C3 C4 1.374(3)
C4 C5 1.376(3)
C5 C6 1.392(3)
